data_7112571
loop_
_publ_author_name
'Venkatesham, A.'
'Rao, R. Srinivasa'
'Nagaiah, K.'
'Yadav, J. S.'
'RoopaJones, G.'
'Basha, S. J.'
'Sridhar, B.'
'Addlagatta, A.'

_publ_section_title
;
 Synthesis of new chromeno-annulated cis-fused pyrano[3,4-c]pyran
 derivatives via domino Knoevenagel--hetero-Diels--Alder reactions and
 their biological evaluation towards antiproliferative activity
;
_journal_issue 6
_journal_name_full MedChemComm
_journal_page_first 652
_journal_paper_doi 10.1039/c2md20023f
_journal_volume 3
_journal_year 2012
_chemical_formula_moiety 'C22 H22 O5'
_chemical_formula_sum 'C22 H22 O5'
_chemical_formula_weight 366.40
_chemical_name_systematic
;
2,2,8,-Trimethyl-2a,3,10c,12,13,14-hexahydro-2H-1,4,10-trioxa-dibenzo[c.g]
phenanthrene-7,11-dione
;
_space_group_IT_number 14
_symmetry_cell_setting monoclinic
_symmetry_space_group_name_Hall '-P 2yn'
_symmetry_space_group_name_H-M 'P 1 21/n 1'
_atom_sites_solution_hydrogens geom
_atom_sites_solution_primary direct
_atom_sites_solution_secondary difmap
_audit_creation_method SHELXL-97
_cell_angle_alpha 90.00
_cell_angle_beta 106.214(1)
_cell_angle_gamma 90.00
_cell_formula_units_Z 4
_cell_length_a 15.4539(11)
_cell_length_b 7.4613(5)
_cell_length_c 16.2148(11)
_cell_measurement_reflns_used 9849
_cell_measurement_temperature 294(2)
_cell_measurement_theta_max 27.92
_cell_measurement_theta_min 2.59
_cell_volume 1795.3(2)
_computing_cell_refinement 'SAINT (Bruker, 2001)'
_computing_data_collection 'SMART (Bruker, 2001)'
_computing_data_reduction SAINT
_computing_molecular_graphics 'SHELXTL/PC (Sheldrick, 1990)'
_computing_publication_material SHELXL97
_computing_structure_refinement 'SHELXL-97 (Sheldrick, 2008)'
_computing_structure_solution 'SHELXS-97 (Sheldrick, 2008)'
_diffrn_ambient_temperature 294(2)
_diffrn_measured_fraction_theta_full 1.000
_diffrn_measured_fraction_theta_max 1.000
_diffrn_measurement_device 'Bruker SMART APEX CCD area-detector'
_diffrn_measurement_device_type 'CCD Area Detector'
_diffrn_measurement_method '\w scan'
_diffrn_radiation_monochromator graphite
_diffrn_radiation_source 'fine-focus sealed tube'
_diffrn_radiation_type MoK\a
_diffrn_radiation_wavelength 0.71073
_diffrn_reflns_av_R_equivalents 0.0195
_diffrn_reflns_av_sigmaI/netI 0.0140
_diffrn_reflns_limit_h_max 18
_diffrn_reflns_limit_h_min -18
_diffrn_reflns_limit_k_max 8
_diffrn_reflns_limit_k_min -8
_diffrn_reflns_limit_l_max 19
_diffrn_reflns_limit_l_min -19
_diffrn_reflns_number 16576
_diffrn_reflns_theta_full 25.00
_diffrn_reflns_theta_max 25.00
_diffrn_reflns_theta_min 2.14
_diffrn_standards_number 0
_exptl_absorpt_coefficient_mu 0.096
_exptl_absorpt_correction_type none
_exptl_crystal_colour colorless
_exptl_crystal_density_diffrn 1.356
_exptl_crystal_density_method 'not measured'
_exptl_crystal_description block
_exptl_crystal_F_000 776
_exptl_crystal_size_max 0.22
_exptl_crystal_size_mid 0.17
_exptl_crystal_size_min 0.13
_refine_diff_density_max 0.778
_refine_diff_density_min -0.355
_refine_diff_density_rms 0.047
_refine_ls_extinction_method none
_refine_ls_goodness_of_fit_ref 1.043
_refine_ls_hydrogen_treatment constr
_refine_ls_matrix_type full
_refine_ls_number_parameters 247
_refine_ls_number_reflns 3161
_refine_ls_number_restraints 0
_refine_ls_restrained_S_all 1.043
_refine_ls_R_factor_all 0.0491
_refine_ls_R_factor_gt 0.0462
_refine_ls_shift/su_max 0.001
_refine_ls_shift/su_mean 0.000
_refine_ls_structure_factor_coef Fsqd
_refine_ls_weighting_details 'calc w=1/[\s^2^(Fo^2^)+(0.0732P)^2^+0.7442P] where P=(Fo^2^+2Fc^2^)/3'
_refine_ls_weighting_scheme calc
_refine_ls_wR_factor_gt 0.1298
_refine_ls_wR_factor_ref 0.1329
_reflns_number_gt 2889
_reflns_number_total 3161
_reflns_threshold_expression I>2\s(I)
_cod_data_source_file c2md20023f.txt
_cod_data_source_block af24m
_cod_original_sg_symbol_H-M 'P 21/n'
_cod_database_code 7112571

loop_
_symmetry_equiv_pos_as_xyz
'x, y, z'
'-x+1/2, y+1/2, -z+1/2'
'-x, -y, -z'
'x-1/2, -y-1/2, z-1/2'

loop_
_atom_site_label
_atom_site_type_symbol
_atom_site_fract_x
_atom_site_fract_y
_atom_site_fract_z
_atom_site_U_iso_or_equiv
_atom_site_adp_type
_atom_site_occupancy
_atom_site_symmetry_multiplicity
_atom_site_calc_flag
_atom_site_refinement_flags
C1 C 1.09580(11) 0.5540(3) 0.13670(10) 0.0415(4) Uani 1 1 d .
C2 C 1.00299(10) 0.4876(2) 0.11603(10) 0.0367(4) Uani 1 1 d .
C3 C 0.98392(12) 0.3083(2) 0.13040(11) 0.0436(4) Uani 1 1 d .
H3 H 1.0309 0.2306 0.1556 0.052 Uiso 1 1 calc R
C4 C 0.89744(12) 0.2462(2) 0.10791(12) 0.0452(4) Uani 1 1 d .
H4 H 0.8857 0.1264 0.1162 0.054 Uiso 1 1 calc R
C5 C 0.82618(11) 0.3650(2) 0.07208(10) 0.0379(4) Uani 1 1 d .
C6 C 0.66699(11) 0.3961(3) 0.00572(13) 0.0486(4) Uani 1 1 d .
H6A H 0.6379 0.4408 0.0474 0.058 Uiso 1 1 calc R
H6B H 0.6240 0.3206 -0.0344 0.058 Uiso 1 1 calc R
C7 C 0.69058(10) 0.5540(2) -0.04295(10) 0.0400(4) Uani 1 1 d .
H7 H 0.7160 0.5072 -0.0876 0.048 Uiso 1 1 calc R
C8 C 0.60814(11) 0.6685(3) -0.08651(11) 0.0455(4) Uani 1 1 d .
C9 C 0.62882(11) 0.8013(2) 0.05387(10) 0.0385(4) Uani 1 1 d .
C10 C 0.57896(12) 0.9047(3) 0.10499(12) 0.0509(5) Uani 1 1 d .
H10A H 0.5704 1.0268 0.0837 0.061 Uiso 1 1 calc R
H10B H 0.5199 0.8515 0.0972 0.061 Uiso 1 1 calc R
C11 C 0.62762(15) 0.9072(4) 0.19803(14) 0.0669(6) Uani 1 1 d .
H11A H 0.6224 0.7907 0.2227 0.080 Uiso 1 1 calc R
H11B H 0.5998 0.9949 0.2268 0.080 Uiso 1 1 calc R
C12 C 0.72464(13) 0.9522(3) 0.21307(12) 0.0540(5) Uani 1 1 d .
H12A H 0.7552 0.9353 0.2735 0.065 Uiso 1 1 calc R
H12B H 0.7296 1.0779 0.1999 0.065 Uiso 1 1 calc R
C13 C 0.77206(11) 0.8426(2) 0.16096(10) 0.0374(4) Uani 1 1 d .
C14 C 0.71866(10) 0.7694(2) 0.07823(10) 0.0339(4) Uani 1 1 d .
C15 C 0.76294(10) 0.6683(2) 0.01889(10) 0.0335(4) Uani 1 1 d .
H15 H 0.7847 0.7569 -0.0153 0.040 Uiso 1 1 calc R
C16 C 0.84046(10) 0.5445(2) 0.06034(9) 0.0335(4) Uani 1 1 d .
C17 C 0.93081(10) 0.6006(2) 0.08040(10) 0.0336(3) Uani 1 1 d .
C18 C 1.02968(11) 0.8387(2) 0.08660(11) 0.0419(4) Uani 1 1 d .
H18 H 1.0372 0.9600 0.0775 0.050 Uiso 1 1 calc R
C19 C 1.10411(11) 0.7447(3) 0.12253(11) 0.0432(4) Uani 1 1 d .
C20 C 1.19491(13) 0.8335(3) 0.14564(14) 0.0616(6) Uani 1 1 d .
H20A H 1.2288 0.7912 0.1081 0.092 Uiso 1 1 calc R
H20B H 1.2267 0.8050 0.2040 0.092 Uiso 1 1 calc R
H20C H 1.1874 0.9610 0.1396 0.092 Uiso 1 1 calc R
C21 C 0.63265(14) 0.8251(3) -0.13555(13) 0.0630(6) Uani 1 1 d .
H21A H 0.5787 0.8855 -0.1671 0.095 Uiso 1 1 calc R
H21B H 0.6643 0.7815 -0.1747 0.095 Uiso 1 1 calc R
H21C H 0.6705 0.9072 -0.0958 0.095 Uiso 1 1 calc R
C22 C 0.53093(14) 0.5592(4) -0.14340(14) 0.0686(6) Uani 1 1 d .
H22A H 0.5113 0.4717 -0.1091 0.103 Uiso 1 1 calc R
H22B H 0.5511 0.4996 -0.1871 0.103 Uiso 1 1 calc R
H22C H 0.4817 0.6375 -0.1698 0.103 Uiso 1 1 calc R
O1 O 1.16145(8) 0.4556(2) 0.16401(9) 0.0606(4) Uani 1 1 d .
O2 O 0.74280(8) 0.28880(17) 0.04950(9) 0.0506(3) Uani 1 1 d .
O3 O 0.57085(7) 0.74392(18) -0.02035(7) 0.0458(3) Uani 1 1 d .
O4 O 0.85302(8) 0.81992(19) 0.18741(8) 0.0512(3) Uani 1 1 d .
O5 O 0.94426(7) 0.77504(15) 0.06207(7) 0.0402(3) Uani 1 1 d .

loop_
_atom_site_aniso_label
_atom_site_aniso_U_11
_atom_site_aniso_U_22
_atom_site_aniso_U_33
_atom_site_aniso_U_23
_atom_site_aniso_U_13
_atom_site_aniso_U_12
C1 0.0338(8) 0.0574(11) 0.0326(8) -0.0003(7) 0.0080(7) 0.0063(8)
C2 0.0345(8) 0.0421(9) 0.0339(8) -0.0005(7) 0.0101(6) 0.0051(7)
C3 0.0436(9) 0.0417(9) 0.0456(9) 0.0054(7) 0.0125(8) 0.0129(7)
C4 0.0507(10) 0.0341(9) 0.0524(10) 0.0054(7) 0.0169(8) 0.0028(7)
C5 0.0373(9) 0.0390(9) 0.0395(9) -0.0008(7) 0.0143(7) -0.0028(7)
C6 0.0346(9) 0.0467(10) 0.0629(11) -0.0068(8) 0.0110(8) -0.0070(7)
C7 0.0327(8) 0.0493(10) 0.0372(8) -0.0078(7) 0.0084(7) -0.0003(7)
C8 0.0345(9) 0.0642(12) 0.0353(8) -0.0062(8) 0.0056(7) 0.0027(8)
C9 0.0350(8) 0.0424(9) 0.0369(8) 0.0019(7) 0.0081(7) 0.0029(7)
C10 0.0432(10) 0.0587(12) 0.0524(10) -0.0047(9) 0.0156(8) 0.0108(8)
C11 0.0628(13) 0.0858(16) 0.0557(12) -0.0103(11) 0.0226(10) 0.0142(12)
C12 0.0569(11) 0.0571(11) 0.0462(10) -0.0136(9) 0.0114(9) 0.0031(9)
C13 0.0397(9) 0.0351(8) 0.0362(8) 0.0019(6) 0.0088(7) -0.0024(7)
C14 0.0340(8) 0.0336(8) 0.0339(8) 0.0021(6) 0.0089(6) 0.0012(6)
C15 0.0296(8) 0.0366(8) 0.0340(8) 0.0020(6) 0.0081(6) -0.0003(6)
C16 0.0321(8) 0.0371(8) 0.0320(7) -0.0003(6) 0.0100(6) 0.0018(6)
C17 0.0340(8) 0.0352(8) 0.0323(7) 0.0003(6) 0.0106(6) 0.0015(6)
C18 0.0397(9) 0.0440(9) 0.0432(9) -0.0021(7) 0.0135(7) -0.0084(7)
C19 0.0361(9) 0.0570(11) 0.0363(8) -0.0063(8) 0.0100(7) -0.0057(8)
C20 0.0420(11) 0.0767(15) 0.0647(13) -0.0120(11) 0.0126(9) -0.0148(10)
C21 0.0510(11) 0.0885(16) 0.0479(11) 0.0197(11) 0.0110(9) 0.0134(11)
C22 0.0449(11) 0.0924(17) 0.0571(12) -0.0196(12) -0.0045(9) 0.0032(11)
O1 0.0361(7) 0.0753(10) 0.0657(8) 0.0107(7) 0.0064(6) 0.0137(7)
O2 0.0407(7) 0.0426(7) 0.0676(8) 0.0052(6) 0.0134(6) -0.0075(5)
O3 0.0305(6) 0.0637(8) 0.0404(6) -0.0053(6) 0.0054(5) 0.0062(5)
O4 0.0381(7) 0.0651(9) 0.0452(7) -0.0107(6) 0.0029(5) -0.0030(6)
O5 0.0337(6) 0.0372(6) 0.0485(7) 0.0055(5) 0.0096(5) -0.0013(5)

loop_
_atom_type_symbol
_atom_type_description
_atom_type_scat_dispersion_real
_atom_type_scat_dispersion_imag
_atom_type_scat_source
C C 0.0033 0.0016 'International Tables Vol C Tables 4.2.6.8 and 6.1.1.4'
H H 0.0000 0.0000 'International Tables Vol C Tables 4.2.6.8 and 6.1.1.4'
O O 0.0106 0.0060 'International Tables Vol C Tables 4.2.6.8 and 6.1.1.4'

loop_
_geom_angle_atom_site_label_1
_geom_angle_atom_site_label_2
_geom_angle_atom_site_label_3
_geom_angle
O1 C1 C19 122.74(16)
O1 C1 C2 122.48(17)
C19 C1 C2 114.78(15)
C17 C2 C3 117.80(15)
C17 C2 C1 120.73(15)
C3 C2 C1 121.46(15)
C4 C3 C2 120.97(16)
C4 C3 H3 119.5
C2 C3 H3 119.5
C3 C4 C5 119.49(16)
C3 C4 H4 120.3
C5 C4 H4 120.3
O2 C5 C16 122.97(15)
O2 C5 C4 114.90(15)
C16 C5 C4 122.13(15)
O2 C6 C7 114.17(14)
O2 C6 H6A 108.7
C7 C6 H6A 108.7
O2 C6 H6B 108.7
C7 C6 H6B 108.7
H6A C6 H6B 107.6
C6 C7 C8 112.51(14)
C6 C7 C15 109.18(14)
C8 C7 C15 110.57(14)
C6 C7 H7 108.1
C8 C7 H7 108.1
C15 C7 H7 108.1
O3 C8 C21 107.13(16)
O3 C8 C22 104.31(14)
C21 C8 C22 111.22(17)
O3 C8 C7 108.84(13)
C21 C8 C7 111.91(15)
C22 C8 C7 112.95(17)
O3 C9 C14 125.04(15)
O3 C9 C10 109.91(14)
C14 C9 C10 125.05(15)
C11 C10 C9 112.13(16)
C11 C10 H10A 109.2
C9 C10 H10A 109.2
C11 C10 H10B 109.2
C9 C10 H10B 109.2
H10A C10 H10B 107.9
C10 C11 C12 111.73(18)
C10 C11 H11A 109.3
C12 C11 H11A 109.3
C10 C11 H11B 109.3
C12 C11 H11B 109.3
H11A C11 H11B 107.9
C11 C12 C13 114.30(16)
C11 C12 H12A 108.7
C13 C12 H12A 108.7
C11 C12 H12B 108.7
C13 C12 H12B 108.7
H12A C12 H12B 107.6
O4 C13 C14 122.04(15)
O4 C13 C12 119.47(15)
C14 C13 C12 118.48(15)
C9 C14 C13 118.02(15)
C9 C14 C15 120.42(14)
C13 C14 C15 121.50(13)
C16 C15 C14 117.40(13)
C16 C15 C7 107.01(13)
C14 C15 C7 108.25(12)
C16 C15 H15 107.9
C14 C15 H15 107.9
C7 C15 H15 107.9
C5 C16 C17 116.36(14)
C5 C16 C15 121.12(14)
C17 C16 C15 122.18(14)
O5 C17 C2 121.10(14)
O5 C17 C16 115.83(13)
C2 C17 C16 123.07(15)
C19 C18 O5 126.51(16)
C19 C18 H18 116.7
O5 C18 H18 116.7
C18 C19 C1 118.72(16)
C18 C19 C20 120.57(18)
C1 C19 C20 120.69(17)
C19 C20 H20A 109.5
C19 C20 H20B 109.5
H20A C20 H20B 109.5
C19 C20 H20C 109.5
H20A C20 H20C 109.5
H20B C20 H20C 109.5
C8 C21 H21A 109.5
C8 C21 H21B 109.5
H21A C21 H21B 109.5
C8 C21 H21C 109.5
H21A C21 H21C 109.5
H21B C21 H21C 109.5
C8 C22 H22A 109.5
C8 C22 H22B 109.5
H22A C22 H22B 109.5
C8 C22 H22C 109.5
H22A C22 H22C 109.5
H22B C22 H22C 109.5
C5 O2 C6 118.78(13)
C9 O3 C8 118.33(12)
C18 O5 C17 117.78(13)

loop_
_geom_bond_atom_site_label_1
_geom_bond_atom_site_label_2
_geom_bond_distance
C1 O1 1.230(2)
C1 C19 1.453(3)
C1 C2 1.465(2)
C2 C17 1.389(2)
C2 C3 1.403(2)
C3 C4 1.364(3)
C3 H3 0.9300
C4 C5 1.406(2)
C4 H4 0.9300
C5 O2 1.362(2)
C5 C16 1.379(2)
C6 O2 1.433(2)
C6 C7 1.518(3)
C6 H6A 0.9700
C6 H6B 0.9700
C7 C8 1.533(2)
C7 C15 1.535(2)
C7 H7 0.9800
C8 O3 1.465(2)
C8 C21 1.519(3)
C8 C22 1.525(3)
C9 O3 1.354(2)
C9 C14 1.354(2)
C9 C10 1.494(2)
C10 C11 1.486(3)
C10 H10A 0.9700
C10 H10B 0.9700
C11 C12 1.489(3)
C11 H11A 0.9700
C11 H11B 0.9700
C12 C13 1.505(2)
C12 H12A 0.9700
C12 H12B 0.9700
C13 O4 1.216(2)
C13 C14 1.470(2)
C14 C15 1.527(2)
C15 C16 1.514(2)
C15 H15 0.9800
C16 C17 1.406(2)
C17 O5 1.3641(19)
C18 C19 1.334(3)
C18 O5 1.3539(19)
C18 H18 0.9300
C19 C20 1.502(2)
C20 H20A 0.9600
C20 H20B 0.9600
C20 H20C 0.9600
C21 H21A 0.9600
C21 H21B 0.9600
C21 H21C 0.9600
C22 H22A 0.9600
C22 H22B 0.9600
C22 H22C 0.9600

loop_
_geom_torsion_atom_site_label_1
_geom_torsion_atom_site_label_2
_geom_torsion_atom_site_label_3
_geom_torsion_atom_site_label_4
_geom_torsion
O1 C1 C2 C17 -176.04(16)
C19 C1 C2 C17 4.0(2)
O1 C1 C2 C3 3.2(3)
C19 C1 C2 C3 -176.76(15)
C17 C2 C3 C4 1.7(2)
C1 C2 C3 C4 -177.50(16)
C2 C3 C4 C5 -1.8(3)
C3 C4 C5 O2 178.12(16)
C3 C4 C5 C16 -1.4(3)
O2 C6 C7 C8 -178.22(14)
O2 C6 C7 C15 -55.07(19)
C6 C7 C8 O3 62.26(19)
C15 C7 C8 O3 -60.12(18)
C6 C7 C8 C21 -179.52(16)
C15 C7 C8 C21 58.10(19)
C6 C7 C8 C22 -53.1(2)
C15 C7 C8 C22 -175.46(15)
O3 C9 C10 C11 156.74(18)
C14 C9 C10 C11 -23.2(3)
C9 C10 C11 C12 47.3(3)
C10 C11 C12 C13 -50.2(3)
C11 C12 C13 O4 -154.16(19)
C11 C12 C13 C14 27.2(3)
O3 C9 C14 C13 179.67(15)
C10 C9 C14 C13 -0.4(3)
O3 C9 C14 C15 2.6(3)
C10 C9 C14 C15 -177.48(16)
O4 C13 C14 C9 179.99(16)
C12 C13 C14 C9 -1.4(2)
O4 C13 C14 C15 -3.0(2)
C12 C13 C14 C15 175.60(15)
C9 C14 C15 C16 -144.52(15)
C13 C14 C15 C16 38.5(2)
C9 C14 C15 C7 -23.3(2)
C13 C14 C15 C7 159.75(14)
C6 C7 C15 C16 54.40(16)
C8 C7 C15 C16 178.71(13)
C6 C7 C15 C14 -73.02(16)
C8 C7 C15 C14 51.28(17)
O2 C5 C16 C17 -175.05(14)
C4 C5 C16 C17 4.4(2)
O2 C5 C16 C15 -1.5(2)
C4 C5 C16 C15 177.93(15)
C14 C15 C16 C5 92.85(18)
C7 C15 C16 C5 -28.99(19)
C14 C15 C16 C17 -94.03(18)
C7 C15 C16 C17 144.13(14)
C3 C2 C17 O5 -177.89(14)
C1 C2 C17 O5 1.3(2)
C3 C2 C17 C16 1.6(2)
C1 C2 C17 C16 -179.18(14)
C5 C16 C17 O5 174.94(13)
C15 C16 C17 O5 1.5(2)
C5 C16 C17 C2 -4.6(2)
C15 C16 C17 C2 -177.99(14)
O5 C18 C19 C1 1.0(3)
O5 C18 C19 C20 179.37(16)
O1 C1 C19 C18 174.94(17)
C2 C1 C19 C18 -5.1(2)
O1 C1 C19 C20 -3.4(3)
C2 C1 C19 C20 176.49(15)
C16 C5 O2 C6 4.8(2)
C4 C5 O2 C6 -174.66(15)
C7 C6 O2 C5 24.4(2)
C14 C9 O3 C8 -11.1(3)
C10 C9 O3 C8 169.02(15)
C21 C8 O3 C9 -81.97(18)
C22 C8 O3 C9 160.02(16)
C7 C8 O3 C9 39.2(2)
C19 C18 O5 C17 4.6(2)
C2 C17 O5 C18 -5.7(2)
C16 C17 O5 C18 174.83(13)
